data_2001173
loop_
_publ_author_name
'Soriano-Garc\'ia, M.'
'Iribe, R. V.'
'Covarrubias, A.'
'Olgu\'in, J. S.'
'Maldonado, L. A.'

_publ_section_title
;Structure of
 10-hydroxy-4-methoxy-5,9-dimethyltricyclo[7.3.1.0^2,7^]trideca-2,4,6-trien-13-one
;
_journal_issue 12
_journal_name_full 'Acta Crystallographica Section C'
_journal_page_first 2140
_journal_page_last 2141
_journal_paper_doi 10.1107/S0108270193005050
_journal_volume 49
_journal_year 1993
_chemical_formula_sum 'C16 H20 O3'
_chemical_formula_weight 260.3
_symmetry_cell_setting orthorhombic
_symmetry_space_group_name_Hall 'P 2c -2ac'
_symmetry_space_group_name_H-M 'P c a 21'
_atom_type_scat_source IntTabIV
_cell_angle_alpha 90
_cell_angle_beta 90
_cell_angle_gamma 90
_cell_formula_units_Z 4
_cell_length_a 8.594(2)
_cell_length_b 14.045(6)
_cell_length_c 11.509(6)
_cell_measurement_reflns_used 25
_cell_measurement_temperature 293
_cell_measurement_theta_max 14.6
_cell_measurement_theta_min 3.15
_cell_volume 1389.2(10)
_diffrn_measurement_device 'Nicolet P3/F'
_diffrn_measurement_method 2\q/\q
_diffrn_radiation_type 'Cu K\a'
_diffrn_radiation_wavelength 1.5418
_diffrn_reflns_limit_h_max 9
_diffrn_reflns_limit_h_min 0
_diffrn_reflns_limit_k_max 14
_diffrn_reflns_limit_k_min 0
_diffrn_reflns_limit_l_max 12
_diffrn_reflns_limit_l_min 0
_diffrn_reflns_number 1052
_diffrn_reflns_theta_max 55
_diffrn_standards_decay_% 3
_diffrn_standards_interval_count 40
_diffrn_standards_interval_time 50
_diffrn_standards_number 2
_exptl_absorpt_coefficient_mu 0.645
_exptl_absorpt_correction_type none
_exptl_crystal_colour Colourless
_exptl_crystal_density_diffrn 1.24
_exptl_crystal_description Needle
_exptl_crystal_size_max 0.46
_exptl_crystal_size_mid 0.32
_exptl_crystal_size_min 0.14
_refine_diff_density_max 0.13
_refine_diff_density_min -0.11
_refine_ls_goodness_of_fit_obs 1.30
_refine_ls_number_parameters 175
_refine_ls_number_reflns 878
_refine_ls_R_factor_obs 0.034
_refine_ls_shift/esd_max 0.70
_refine_ls_structure_factor_coef F
_refine_ls_weighting_details 'w = [\s^2^(F~o~) + 0.07(F~o~)^2^]^-1^'
_refine_ls_weighting_scheme calc
_refine_ls_wR_factor_obs 0.046
_reflns_number_observed 878
_reflns_number_total 930
_reflns_observed_criterion I>2.5\s(I)
_cod_data_source_file ha1049.cif
_cod_data_source_block ha1049_structure_1_of_1
_cod_depositor_comments
;
The following automatic conversions were performed:

'_refine_ls_weighting_scheme' value '[\s^2^(F~o~) +
0.07(F~o~)^2^]^-1^' was changed to 'calc'. New tag
'_refine_ls_weighting_details' was created. The value of the new tag
was set to 'w = [\s^2^(F~o~) + 0.07(F~o~)^2^]^-1^'.

Automatic conversion script
Id: cif_fix_values 3143 2015-03-26 13:38:13Z robertas 
;
_cod_original_cell_volume 1389.0(10)
_cod_database_code 2001173

loop_
_atom_site_label
_atom_site_fract_x
_atom_site_fract_y
_atom_site_fract_z
O(1) .0425(2) .3937(2) .3419
O(2) .0870(3) .0234(2) -.1977(4)
O(3) -.2376(3) .13820(10) -.1192(3)
C(1) -.0583(3) .1515(2) .0375(4)
C(2) -.0004(3) .2482(2) .0765(4)
C(3) -.0134(3) .2761(2) .1934(4)
C(4) .0505(3) .3610(2) .2294(3)
C(5) .1301(3) .4202(2) .1529(3)
C(6) .1387(3) .3918(2) .0379(3)
C(7) .0744(3) .3077(2) -.0029(3)
C(8) .0818(3) .2844(2) -.1304(4)
C(9) .0228(3) .1857(2) -.1692(4)
C(10) .1517(4) .1096(2) -.1551(4)
C(11) .2048(3) .0992(2) -.0304(4)
C(12) .0703(4) .0766(2) .0498(4)
C(13) -.1057(3) .1567(2) -.0869(4)
C(14) .2045(4) .5104(2) .1950(4)
C(15) -.0295(5) .1907(3) -.2951(4)
C(16) -.0430(5) .3396(3) .4234(4)
H .132(6) -.021(4) -.165(5)
H(1) -.1452 .1335 .0834
H(3) -.0662 .2365 .2473
H(6) .1911 .4320 -.0157
H(8A) .0217 .3309 -.1703
H(8B) .1875 .2894 -.1537
H(10) .2383 .1267 -.2020
H(11A) .2517 .1571 -.0061
H(11B) .2789 .0491 -.0259
H(12A) .1063 .0760 .1278
H(12B) .0293 .0158 .0305
H(14A) .2677 .5365 .1352
H(14B) .1258 .5549 .2155
H(14C) .2670 .4971 .2612
H(15A) -.1141 .2339 -.3018
H(15B) -.0614 .1293 -.3202
H(15C) .0545 .2121 -.3421
H(16A) -.1487 .3363 .3997
H(16B) -.0366 .3689 .4976
H(16C) -.0010 .2771 .4275

loop_
_geom_angle_atom_site_label_1
_geom_angle_atom_site_label_2
_geom_angle_atom_site_label_3
_geom_angle
_geom_angle_publ_flag
C(4) O(1) C(16) 118.1(3) yes
C(2) C(1) C(12) 110.6(2) yes
C(2) C(1) C(13) 109.3(3) yes
C(12) C(1) C(13) 108.6(3) yes
C(1) C(2) C(3) 120.6(3) yes
C(1) C(2) C(7) 119.6(3) yes
C(3) C(2) C(7) 119.7(3) yes
C(2) C(3) C(4) 119.9(3) yes
O(1) C(4) C(3) 123.6(3) yes
O(1) C(4) C(5) 114.9(2) yes
C(3) C(4) C(5) 121.5(3) yes
C(4) C(5) C(6) 117.3(2) yes
C(4) C(5) C(14) 120.7(3) yes
C(6) C(5) C(14) 122.1(3) yes
C(5) C(6) C(7) 123.3(3) yes
C(2) C(7) C(6) 118.1(3) yes
C(2) C(7) C(8) 121.9(3) yes
C(6) C(7) C(8) 119.9(3) yes
C(7) C(8) C(9) 117.6(3) yes
C(8) C(9) C(10) 110.8(2) yes
C(8) C(9) C(13) 107.5(3) yes
C(8) C(9) C(15) 109.4(3) yes
C(10) C(9) C(13) 105.7(3) yes
C(10) C(9) C(15) 110.1(3) yes
C(13) C(9) C(15) 113.2(3) yes
O(2) C(10) C(9) 105.9(2) yes
O(2) C(10) C(11) 111.3(3) yes
C(9) C(10) C(11) 112.5(3) yes
C(10) C(11) C(12) 111.6(2) yes
C(1) C(12) C(11) 110.5(3) yes
O(3) C(13) C(1) 122.5(3) yes
O(3) C(13) C(9) 123.0(3) yes
C(1) C(13) C(9) 114.5(2) yes

loop_
_geom_bond_atom_site_label_1
_geom_bond_atom_site_label_2
_geom_bond_distance
_geom_bond_publ_flag
O(1) C(4) 1.376(4) yes
O(1) C(16) 1.413(5) yes
O(2) C(10) 1.419(5) yes
O(3) C(13) 1.221(3) yes
C(1) C(2) 1.514(4) yes
C(1) C(12) 1.532(5) yes
C(1) C(13) 1.490(5) yes
C(2) C(3) 1.406(5) yes
C(2) C(7) 1.395(4) yes
C(3) C(4) 1.376(4) yes
C(4) C(5) 1.392(4) yes
C(5) C(6) 1.384(5) yes
C(5) C(14) 1.499(4) yes
C(6) C(7) 1.387(4) yes
C(7) C(8) 1.505(4) yes
C(8) C(9) 1.542(5) yes
C(9) C(10) 1.548(4) yes
C(9) C(13) 1.512(5) yes
C(9) C(15) 1.519(6) yes
C(10) C(11) 1.513(6) yes
C(11) C(12) 1.513(6) yes
